data_7201059
loop_
_publ_author_name
'Xia, Yana'
'Wu, Biao'
'Liu, Yanyan'
'Yang, Zaiwen'
'Huang, Xiaojuan'
'He, Li'
'Yang, Xiao-Juan'

_publ_section_title
;
 A flexible bis(pyridylcarbamate) anion receptor: binding of infinite
 double-stranded phosphate, [-sulfate-(H2O)2-]n, and hydrogen-bridged
 helical perchlorate chain
;
_journal_issue 9
_journal_name_full CrystEngComm
_journal_page_first 1849
_journal_paper_doi 10.1039/b904253a
_journal_volume 11
_journal_year 2009
_chemical_formula_sum 'C14 H16 Br2 N4 O4'
_chemical_formula_weight 464.13
_chemical_name_systematic
;
?
;
_space_group_IT_number 15
_symmetry_cell_setting monoclinic
_symmetry_space_group_name_Hall '-C 2yc'
_symmetry_space_group_name_H-M 'C 1 2/c 1'
_atom_sites_solution_hydrogens geom
_atom_sites_solution_primary direct
_atom_sites_solution_secondary difmap
_audit_creation_method SHELXL-97
_cell_angle_alpha 90.00
_cell_angle_beta 119.75(3)
_cell_angle_gamma 90.00
_cell_formula_units_Z 4
_cell_length_a 21.881(4)
_cell_length_b 4.9052(10)
_cell_length_c 18.337(4)
_cell_measurement_temperature 293(2)
_cell_volume 1708.7(8)
_computing_cell_refinement 'Bruker SMART'
_computing_data_collection 'Bruker SMART APEX II'
_computing_data_reduction 'Bruker SAINT'
_computing_structure_refinement 'SHELXL-97 (Sheldrick, 1997)'
_computing_structure_solution 'SHELXS-97 (Sheldrick, 1990)'
_diffrn_ambient_temperature 293(2)
_diffrn_measured_fraction_theta_full 0.995
_diffrn_measured_fraction_theta_max 0.919
_diffrn_measurement_device_type 'Bruker APEX II area detector'
_diffrn_measurement_method '\w scans'
_diffrn_radiation_monochromator graphite
_diffrn_radiation_source 'fine-focus sealed tube'
_diffrn_radiation_type MoK\a
_diffrn_radiation_wavelength 0.71073
_diffrn_reflns_av_R_equivalents 0.0553
_diffrn_reflns_av_sigmaI/netI 0.0593
_diffrn_reflns_limit_h_max 18
_diffrn_reflns_limit_h_min -27
_diffrn_reflns_limit_k_max 5
_diffrn_reflns_limit_k_min -6
_diffrn_reflns_limit_l_max 23
_diffrn_reflns_limit_l_min -23
_diffrn_reflns_number 4664
_diffrn_reflns_theta_full 25.00
_diffrn_reflns_theta_max 28.13
_diffrn_reflns_theta_min 2.14
_exptl_absorpt_coefficient_mu 4.771
_exptl_absorpt_correction_T_max 0.4488
_exptl_absorpt_correction_T_min 0.2938
_exptl_absorpt_correction_type multi-scan
_exptl_absorpt_process_details SADABS
_exptl_crystal_colour colorless
_exptl_crystal_density_diffrn 1.804
_exptl_crystal_density_method 'not measured'
_exptl_crystal_description block
_exptl_crystal_F_000 920
_exptl_crystal_size_max 0.34
_exptl_crystal_size_mid 0.27
_exptl_crystal_size_min 0.20
_refine_diff_density_max 0.579
_refine_diff_density_min -1.043
_refine_diff_density_rms 0.115
_refine_ls_extinction_method none
_refine_ls_goodness_of_fit_ref 0.924
_refine_ls_hydrogen_treatment constr
_refine_ls_matrix_type full
_refine_ls_number_parameters 109
_refine_ls_number_reflns 1929
_refine_ls_number_restraints 0
_refine_ls_restrained_S_all 0.924
_refine_ls_R_factor_all 0.0504
_refine_ls_R_factor_gt 0.0386
_refine_ls_shift/su_max 0.000
_refine_ls_shift/su_mean 0.000
_refine_ls_structure_factor_coef Fsqd
_refine_ls_weighting_details 'calc w=1/[\s^2^(Fo^2^)+(0.0579P)^2^+0.0000P] where P=(Fo^2^+2Fc^2^)/3'
_refine_ls_weighting_scheme calc
_refine_ls_wR_factor_gt 0.0925
_refine_ls_wR_factor_ref 0.0961
_reflns_number_gt 1480
_reflns_number_total 1929
_reflns_threshold_expression >2sigma(I)
_cod_data_source_file b904253a.txt
_cod_data_source_block LHBr
_cod_depositor_comments
;
The following automatic conversions were performed:
'_symmetry_cell_setting' value 'Monoclinic' changed to 'monoclinic'
according to '/home/saulius/struct/CIF-dictionaries/cif_core.dic'
dictionary named 'cif_core.dic' version 2.4.1 from
2010-06-29.

'_exptl_absorpt_correction_type' value 'Multi-scan' changed
to 'multi-scan' according to
'/home/saulius/struct/CIF-dictionaries/cif_core.dic' dictionary named
'cif_core.dic' version 2.4.1 from 2010-06-29.

Automatic conversion script
Id: cif_fix_enum 1527 2010-12-29 10:47:43Z saulius 
;
_cod_original_cell_volume 1708.7(6)
_cod_original_sg_symbol_H-M C2/c
_cod_database_code 7201059

loop_
_symmetry_equiv_pos_as_xyz
'x, y, z'
'-x, y, -z+1/2'
'x+1/2, y+1/2, z'
'-x+1/2, y+1/2, -z+1/2'
'-x, -y, -z'
'x, -y, z-1/2'
'-x+1/2, -y+1/2, -z'
'x+1/2, -y+1/2, z-1/2'

loop_
_atom_site_label
_atom_site_type_symbol
_atom_site_fract_x
_atom_site_fract_y
_atom_site_fract_z
_atom_site_U_iso_or_equiv
_atom_site_adp_type
_atom_site_occupancy
_atom_site_symmetry_multiplicity
_atom_site_calc_flag
_atom_site_refinement_flags
_atom_site_disorder_assembly
_atom_site_disorder_group
Br Br 0.189590(18) 0.78476(7) 0.341152(19) 0.03975(15) Uani 1 1 d . . .
C1 C 0.3365(2) 1.2416(6) 0.5050(2) 0.0425(9) Uani 1 1 d . . .
H1A H 0.3216 1.3167 0.5401 0.051 Uiso 1 1 calc R . .
C2 C 0.38494(18) 1.0355(7) 0.53267(19) 0.0407(8) Uani 1 1 d . . .
H2A H 0.4029 0.9694 0.5871 0.049 Uiso 1 1 calc R . .
C3 C 0.40760(17) 0.9237(7) 0.48091(17) 0.0353(7) Uani 1 1 d . . .
H3A H 0.4410 0.7850 0.5002 0.042 Uiso 1 1 calc R . .
C4 C 0.37943(16) 1.0234(6) 0.39924(18) 0.0299(7) Uani 1 1 d . . .
C5 C 0.33001(18) 1.2294(6) 0.3732(2) 0.0339(7) Uani 1 1 d . . .
H5A H 0.3100 1.2961 0.3187 0.041 Uiso 1 1 calc R . .
C6 C 0.44290(18) 0.7238(6) 0.35228(18) 0.0294(7) Uani 1 1 d . . .
C7 C 0.49930(17) 0.4951(6) 0.29007(18) 0.0322(7) Uani 1 1 d . . .
H7A H 0.4782 0.3277 0.2953 0.039 Uiso 1 1 calc R . .
H7B H 0.5468 0.5072 0.3373 0.039 Uiso 1 1 calc R . .
N1 N 0.31090(15) 1.3333(5) 0.42633(17) 0.0386(6) Uani 1 1 d . . .
H1B H 0.2809 1.4646 0.4093 0.046 Uiso 1 1 calc R . .
N2 N 0.39824(14) 0.9341(5) 0.34073(15) 0.0348(6) Uani 1 1 d . . .
H2B H 0.3801 1.0188 0.2935 0.042 Uiso 1 1 calc R . .
O1 O 0.46466(12) 0.5594(4) 0.40765(12) 0.0431(6) Uani 1 1 d . . .
O2 O 0.45854(13) 0.7265(4) 0.28970(13) 0.0334(5) Uani 1 1 d . . .

loop_
_atom_site_aniso_label
_atom_site_aniso_U_11
_atom_site_aniso_U_22
_atom_site_aniso_U_33
_atom_site_aniso_U_23
_atom_site_aniso_U_13
_atom_site_aniso_U_12
Br 0.0335(2) 0.0436(2) 0.0421(2) -0.00811(13) 0.01878(16) -0.00010(15)
C1 0.036(2) 0.054(2) 0.047(2) -0.0119(15) 0.0277(17) -0.0081(17)
C2 0.042(2) 0.049(2) 0.0400(17) -0.0018(14) 0.0274(16) -0.0030(17)
C3 0.0330(18) 0.0371(17) 0.0403(16) -0.0007(13) 0.0217(14) -0.0016(15)
C4 0.0275(17) 0.0292(16) 0.0408(16) -0.0006(12) 0.0229(14) -0.0027(13)
C5 0.0282(18) 0.0351(17) 0.0421(17) -0.0017(12) 0.0203(15) -0.0029(13)
C6 0.0266(17) 0.0307(16) 0.0359(16) -0.0014(12) 0.0194(13) -0.0026(13)
C7 0.0295(17) 0.0334(16) 0.0409(16) 0.0039(12) 0.0229(14) 0.0049(14)
N1 0.0293(16) 0.0354(15) 0.0579(17) -0.0037(12) 0.0268(14) 0.0030(13)
N2 0.0354(16) 0.0403(15) 0.0367(14) 0.0089(11) 0.0239(13) 0.0109(13)
O1 0.0552(16) 0.0409(13) 0.0444(13) 0.0144(10) 0.0333(12) 0.0157(12)
O2 0.0373(14) 0.0347(12) 0.0386(12) 0.0082(8) 0.0268(11) 0.0086(9)

loop_
_atom_type_symbol
_atom_type_description
_atom_type_scat_dispersion_real
_atom_type_scat_dispersion_imag
_atom_type_scat_source
C C 0.0033 0.0016 'International Tables Vol C Tables 4.2.6.8 and 6.1.1.4'
H H 0.0000 0.0000 'International Tables Vol C Tables 4.2.6.8 and 6.1.1.4'
N N 0.0061 0.0033 'International Tables Vol C Tables 4.2.6.8 and 6.1.1.4'
O O 0.0106 0.0060 'International Tables Vol C Tables 4.2.6.8 and 6.1.1.4'
Br Br -0.2901 2.4595 'International Tables Vol C Tables 4.2.6.8 and 6.1.1.4'

loop_
_geom_angle_atom_site_label_1
_geom_angle_atom_site_label_2
_geom_angle_atom_site_label_3
_geom_angle
_geom_angle_site_symmetry_1
_geom_angle_site_symmetry_3
_geom_angle_publ_flag
N1 C1 C2 118.7(3) . . ?
N1 C1 H1A 120.7 . . ?
C2 C1 H1A 120.7 . . ?
C1 C2 C3 121.0(3) . . ?
C1 C2 H2A 119.5 . . ?
C3 C2 H2A 119.5 . . ?
C2 C3 C4 118.7(3) . . ?
C2 C3 H3A 120.7 . . ?
C4 C3 H3A 120.7 . . ?
C5 C4 C3 118.7(3) . . ?
C5 C4 N2 116.3(3) . . ?
C3 C4 N2 125.0(3) . . ?
N1 C5 C4 120.1(3) . . ?
N1 C5 H5A 119.9 . . ?
C4 C5 H5A 119.9 . . ?
O1 C6 O1 0.0(3) 1 . ?
O1 C6 O2 124.5(3) 1 . ?
O1 C6 O2 124.5(3) . . ?
O1 C6 N2 126.5(3) 1 . ?
O1 C6 N2 126.5(3) . . ?
O2 C6 N2 109.0(2) . . ?
O2 C7 C7 108.2(2) . 2_655 ?
O2 C7 H7A 110.1 . . ?
C7 C7 H7A 110.1 2_655 . ?
O2 C7 H7B 110.1 . . ?
C7 C7 H7B 110.1 2_655 . ?
H7A C7 H7B 108.4 . . ?
C5 N1 C1 122.8(3) . . ?
C5 N1 H1B 118.6 . . ?
C1 N1 H1B 118.6 . . ?
C6 N2 C4 125.4(2) . . ?
C6 N2 H2B 117.3 . . ?
C4 N2 H2B 117.3 . . ?
O1 O1 C6 0(10) 1 . ?
C6 O2 C7 113.9(2) . . ?

loop_
_geom_bond_atom_site_label_1
_geom_bond_atom_site_label_2
_geom_bond_distance
_geom_bond_site_symmetry_2
_geom_bond_publ_flag
C1 N1 1.340(4) . ?
C1 C2 1.368(5) . ?
C1 H1A 0.9300 . ?
C2 C3 1.384(4) . ?
C2 H2A 0.9300 . ?
C3 C4 1.395(4) . ?
C3 H3A 0.9300 . ?
C4 C5 1.381(4) . ?
C4 N2 1.397(3) . ?
C5 N1 1.337(4) . ?
C5 H5A 0.9300 . ?
C6 O1 1.195(3) 1 ?
C6 O1 1.195(3) . ?
C6 O2 1.351(3) . ?
C6 N2 1.363(4) . ?
C7 O2 1.441(3) . ?
C7 C7 1.485(5) 2_655 ?
C7 H7A 0.9700 . ?
C7 H7B 0.9700 . ?
N1 H1B 0.8600 . ?
N2 H2B 0.8600 . ?
O1 O1 0.000(5) 1 ?

loop_
_geom_hbond_atom_site_label_D
_geom_hbond_atom_site_label_H
_geom_hbond_atom_site_label_A
_geom_hbond_distance_DH
_geom_hbond_distance_HA
_geom_hbond_distance_DA
_geom_hbond_angle_DHA
_geom_hbond_site_symmetry_A
N1 H1B Br 0.86 2.35 3.205(3) 170.5 1_565
N2 H2B Br 0.86 2.53 3.378(3) 170.6 4
C3 H3A O1 0.93 2.29 2.867(4) 119.7 1
C3 H3A O1 0.93 2.29 2.867(4) 119.7 .
C5 H5A Br 0.93 2.94 3.746(3) 146.5 4

loop_
_geom_torsion_atom_site_label_1
_geom_torsion_atom_site_label_2
_geom_torsion_atom_site_label_3
_geom_torsion_atom_site_label_4
_geom_torsion
_geom_torsion_site_symmetry_1
_geom_torsion_site_symmetry_2
_geom_torsion_site_symmetry_3
_geom_torsion_site_symmetry_4
_geom_torsion_publ_flag
N1 C1 C2 C3 0.3(5) . . . . ?
C1 C2 C3 C4 -0.7(5) . . . . ?
C2 C3 C4 C5 -0.1(5) . . . . ?
C2 C3 C4 N2 178.7(3) . . . . ?
C3 C4 C5 N1 1.2(5) . . . . ?
N2 C4 C5 N1 -177.7(3) . . . . ?
C4 C5 N1 C1 -1.7(5) . . . . ?
C2 C1 N1 C5 0.9(5) . . . . ?
O1 C6 N2 C4 11.7(6) 1 . . . ?
O1 C6 N2 C4 11.7(6) . . . . ?
O2 C6 N2 C4 -169.1(3) . . . . ?
C5 C4 N2 C6 -176.2(3) . . . . ?
C3 C4 N2 C6 5.0(5) . . . . ?
O2 C6 O1 O1 0.0(12) . . . 1 ?
N2 C6 O1 O1 0.0(12) . . . 1 ?
O1 C6 O2 C7 5.7(5) 1 . . . ?
O1 C6 O2 C7 5.7(5) . . . . ?
N2 C6 O2 C7 -173.5(3) . . . . ?
C7 C7 O2 C6 169.1(3) 2_655 . . . ?
